data_7227000
loop_
_publ_author_name
'Xing, Bo'
'Li, Huan-Yu'
'Zhu, Yanyu'
'Zhao, Zhou'
'Sun, Zhen-Gang'
'Yang, Dan'
'Li, Jing'

_publ_section_title
;
 Two fluorescent lead phosphonates for highly selective sensing of nitro
 aromatics (NACs), Fe3+ and MnO4&#x2212; ions
;
_journal_name_full 'RSC Adv.'
_journal_paper_doi 10.1039/C6RA21403G
_journal_year 2016
_chemical_formula_moiety 'C51 H48 O21 P3 Pb3'
_chemical_formula_sum 'C51 H47 O21 P3 Pb3'
_chemical_formula_weight 1710.36
_space_group_crystal_system triclinic
_space_group_IT_number 2
_space_group_name_Hall '-P 1'
_space_group_name_H-M_alt 'P -1'
_symmetry_space_group_name_Hall '-P 1'
_symmetry_space_group_name_H-M 'P -1'
_atom_sites_solution_hydrogens mixed
_audit_creation_date 2016-10-06
_audit_creation_method
;
Olex2 1.2-dev
(compiled 2016.09.27 svn.r3342 for OlexSys, GUI svn.r3563)
;
_audit_update_record
;
2016-10-27 deposited with the CCDC.
2016-11-03 downloaded from the CCDC.
;
_cell_angle_alpha 96.6760(10)
_cell_angle_beta 94.1210(10)
_cell_angle_gamma 111.1240(10)
_cell_formula_units_Z 2
_cell_length_a 12.1420(5)
_cell_length_b 15.4695(6)
_cell_length_c 15.6819(6)
_cell_measurement_reflns_used 5083
_cell_measurement_temperature 295(2)
_cell_measurement_theta_max 29.72
_cell_measurement_theta_min 2.27
_cell_volume 2708.33(19)
_computing_cell_refinement 'Bruker SMART'
_computing_data_collection 'Bruker SMART'
_computing_data_reduction 'Bruker SAINT'
_computing_molecular_graphics 'Olex2 (Dolomanov et al., 2009)'
_computing_publication_material 'Olex2 (Dolomanov et al., 2009)'
_computing_structure_refinement 'ShelXL (Sheldrick, 2015)'
_computing_structure_solution 'SHELXL-2014/7 (Sheldrick, 2014)'
_diffrn_ambient_temperature 295.15
_diffrn_measured_fraction_theta_full 0.992
_diffrn_measured_fraction_theta_max 0.984
_diffrn_measurement_device_type 'CCD area detector'
_diffrn_measurement_method 'phi and omega scans'
_diffrn_radiation_type MoK\a
_diffrn_radiation_wavelength 0.71073
_diffrn_reflns_av_R_equivalents 0.0230
_diffrn_reflns_av_unetI/netI 0.0530
_diffrn_reflns_Laue_measured_fraction_full 0.992
_diffrn_reflns_Laue_measured_fraction_max 0.984
_diffrn_reflns_limit_h_max 12
_diffrn_reflns_limit_h_min -15
_diffrn_reflns_limit_k_max 19
_diffrn_reflns_limit_k_min -9
_diffrn_reflns_limit_l_max 19
_diffrn_reflns_limit_l_min -19
_diffrn_reflns_number 15564
_diffrn_reflns_point_group_measured_fraction_full 0.992
_diffrn_reflns_point_group_measured_fraction_max 0.984
_diffrn_reflns_theta_full 25.242
_diffrn_reflns_theta_max 26.500
_diffrn_reflns_theta_min 1.789
_exptl_absorpt_coefficient_mu 9.469
_exptl_absorpt_correction_type none
_exptl_crystal_colour colorless
_exptl_crystal_density_diffrn 2.097
_exptl_crystal_density_method 'not measured'
_exptl_crystal_description stick
_exptl_crystal_F_000 1624
_exptl_crystal_size_max 0.07
_exptl_crystal_size_mid 0.03
_exptl_crystal_size_min 0.03
_refine_diff_density_max 1.573
_refine_diff_density_min -1.969
_refine_diff_density_rms 0.145
_refine_ls_extinction_method none
_refine_ls_goodness_of_fit_ref 1.014
_refine_ls_hydrogen_treatment constr
_refine_ls_matrix_type full
_refine_ls_number_parameters 743
_refine_ls_number_reflns 11054
_refine_ls_number_restraints 59
_refine_ls_restrained_S_all 1.025
_refine_ls_R_factor_all 0.0565
_refine_ls_R_factor_gt 0.0358
_refine_ls_shift/su_max 0.002
_refine_ls_shift/su_mean 0.000
_refine_ls_structure_factor_coef Fsqd
_refine_ls_weighting_details 'w=1/[\s^2^(Fo^2^)+(0.0386P)^2^+0.1462P] where P=(Fo^2^+2Fc^2^)/3'
_refine_ls_weighting_scheme calc
_refine_ls_wR_factor_gt 0.0756
_refine_ls_wR_factor_ref 0.0830
_reflns_Friedel_coverage 0.000
_reflns_number_gt 8484
_reflns_number_total 11054
_reflns_threshold_expression 'I > 2\s(I)'
_cod_data_source_file c6ra21403g2.cif
_cod_data_source_block szg241
_cod_database_code 7227000
_shelx_space_group_comment
;
The symmetry employed for this shelxl refinement is uniquely defined
by the following loop, which should always be used as a source of
symmetry information in preference to the above space-group names.
They are only intended as comments.
;
_shelx_estimated_absorpt_t_max 0.764
_shelx_estimated_absorpt_t_min 0.557
_olex2_refinement_description
;
1. Fixed Uiso
 At 1.2 times of:
  All C(H) groups, All C(H,H) groups
 At 1.5 times of:
  All C(H,H,H) groups, All O(H) groups
2. Restrained distances
 P2-O1AA \\sim P2-O0AA
 with sigma of 0.02
 C16A-C0AA \\sim C1AB-C16B
 with sigma of 0.02
3. Uiso/Uaniso restraints and constraints
Uanis(C1AB) \\sim Ueq: with sigma of 0.1 and sigma for terminal atoms of 0.2
Uanis(C2AA) \\sim Ueq, Uanis(C27) \\sim Ueq: with sigma of 0.01 and sigma for
terminal atoms of 0.02
Uanis(C1AB) \\sim Ueq, Uanis(C0AA) \\sim Ueq: with sigma of 0.001 and sigma for
terminal atoms of 0.002
4. Rigid body (RIGU) restrains
 O0AA, C16B, C1AB
 with sigma for 1-2 distances of 0.001 and sigma for 1-3 distances of 0.001
 P1, O3, C1AA, C2AA
 with sigma for 1-2 distances of 0.0001 and sigma for 1-3 distances of 0.0001
 O1AA, C16B, C1AB
 with sigma for 1-2 distances of 0.0001 and sigma for 1-3 distances of 0.0001
 O0AA, C16A, C0AA
 with sigma for 1-2 distances of 0.001 and sigma for 1-3 distances of 0.001
5. Others
 Fixed Sof: O2AA(0.6) O0AA(0.6) O3AA(0.4) C16B(0.4) H16A(0.4) H16B(0.4)
 C1AB(0.4) H1AA(0.4) H1AB(0.4) H1AC(0.4) O1AA(0.4) C16A(0.6) H16C(0.6)
 H16D(0.6) C0AA(0.6) H0AA(0.6) H0AB(0.6) H0AC(0.6)
6.a Riding coordinates:
 O13(H13), O15(H15), O21(H21), C1(H1A,H1B), C3(H3), C4(H4), C6(H6), C7(H7),
 C9(H9), C10(H10), C12(H12), C13(H13A), C14(H14A,H14B), C19(H19A,H19B),
 C21(H21A), C22(H22), C24(H24), C25(H25), C26(H26A,H26B), C30(H30), C31(H31),
 C33(H33), C34(H34), C38(H38), C39(H39), C41(H41), C42(H42), C46(H46), C47(H47),
  C49(H49), C50(H50)
6.b Secondary CH2 refined with riding coordinates:
 C16B(H16A,H16B), C1AA(H1AD,H1AE), C16A(H16C,H16D)
6.c Idealised Me refined as rotating group:
 C27(H27A,H27B,H27C), C1AB(H1AA,H1AB,H1AC), C2AA(H2AA,H2AB,H2AC), C0AA(H0AA,
 H0AB,H0AC)
;
_shelx_shelxl_version_number 2014/7
_olex2_submission_special_instructions 'No special instructions were received'

loop_
_space_group_symop_operation_xyz
'x, y, z'
'-x, -y, -z'

loop_
_atom_site_label
_atom_site_type_symbol
_atom_site_fract_x
_atom_site_fract_y
_atom_site_fract_z
_atom_site_U_iso_or_equiv
_atom_site_adp_type
_atom_site_occupancy
_atom_site_site_symmetry_order
_atom_site_calc_flag
_atom_site_refinement_flags_posn
_atom_site_refinement_flags_adp
_atom_site_refinement_flags_occupancy
_atom_site_disorder_assembly
_atom_site_disorder_group
Pb1 Pb 0.66729(2) 0.60257(2) -0.19866(2) 0.03132(7) Uani 1 1 d . . . . .
Pb2 Pb 0.64770(2) 0.60925(2) 0.09474(2) 0.03585(8) Uani 1 1 d . . . . .
Pb3 Pb 0.60897(2) 0.55870(2) 0.40349(2) 0.03446(7) Uani 1 1 d . . . . .
P1 P 0.76805(17) 0.80487(13) -0.01884(11) 0.0383(4) Uani 1 1 d . U . . .
P2 P 0.3186(2) 1.28732(15) 0.38156(11) 0.0486(5) Uani 1 1 d D . . . .
P3 P 0.72332(15) 0.76298(12) 0.30261(10) 0.0321(4) Uani 1 1 d . . . . .
O1 O 0.7914(4) 0.7478(3) -0.0954(3) 0.0450(12) Uani 1 1 d . . . . .
O2 O 0.7132(5) 0.7515(4) 0.0501(3) 0.0615(15) Uani 1 1 d . . . . .
O3 O 0.8925(5) 0.8856(4) 0.0180(4) 0.0766(15) Uani 1 1 d . U . . .
O6 O 0.2865(4) 1.3409(3) 0.4549(3) 0.0383(11) Uani 1 1 d . . . . .
O7 O 0.7501(4) 0.7058(3) 0.2270(3) 0.0388(11) Uani 1 1 d . . . . .
O8 O 0.6565(4) 0.7074(3) 0.3670(3) 0.0453(12) Uani 1 1 d . . . . .
O9 O 0.8483(5) 0.8393(4) 0.3442(3) 0.0609(15) Uani 1 1 d . . . . .
O10 O 0.4226(5) 0.5212(4) -0.2272(3) 0.0530(14) Uani 1 1 d . . . . .
O11 O 0.5184(4) 0.6478(4) -0.1341(3) 0.0546(14) Uani 1 1 d . . . . .
O12 O -0.0843(5) 0.6389(4) -0.2106(3) 0.0593(15) Uani 1 1 d . . . . .
O13 O 0.0038(5) 0.7362(4) -0.0889(4) 0.0744(19) Uani 1 1 d . . . . .
H13 H -0.0628 0.7428 -0.0911 0.112 Uiso 1 1 d R . . . .
O14 O 0.8723(5) 0.6098(4) 0.1066(4) 0.0682(18) Uani 1 1 d . . . . .
O15 O 0.9685(4) 0.7152(4) 0.2212(3) 0.0588(15) Uani 1 1 d . . . . .
H15 H 0.9009 0.7194 0.2241 0.088 Uiso 1 1 d R . . . .
O16 O 1.4897(4) 0.6598(4) 0.1217(4) 0.0633(16) Uani 1 1 d . . . . .
O17 O 1.3863(4) 0.5104(4) 0.0749(3) 0.0506(13) Uani 1 1 d . . . . .
O18 O 0.3960(4) 0.5537(3) 0.3295(3) 0.0437(12) Uani 1 1 d . . . . .
O19 O 0.4449(4) 0.5737(3) 0.4712(3) 0.0428(12) Uani 1 1 d . . . . .
O20 O -0.1422(4) 0.6027(4) 0.4055(3) 0.0576(15) Uani 1 1 d . . . . .
O21 O -0.0709(5) 0.6521(4) 0.5452(3) 0.0584(15) Uani 1 1 d . . . . .
H21 H -0.1393 0.6548 0.5472 0.088 Uiso 1 1 d R . . . .
C1 C 0.6815(7) 0.8692(5) -0.0532(4) 0.0445(18) Uani 1 1 d . . . . .
H1A H 0.6122 0.8268 -0.0904 0.053 Uiso 1 1 d R . . . .
H1B H 0.7275 0.9144 -0.0867 0.053 Uiso 1 1 d R . . . .
C2 C 0.6420(6) 0.9206(5) 0.0183(4) 0.0397(16) Uani 1 1 d . . . . .
C3 C 0.5236(7) 0.8884(5) 0.0333(5) 0.056(2) Uani 1 1 d . . . . .
H3 H 0.4687 0.8325 -0.0023 0.067 Uiso 1 1 d R . . . .
C4 C 0.4829(7) 0.9344(5) 0.0966(5) 0.054(2) Uani 1 1 d . . . . .
H4 H 0.4002 0.9105 0.1047 0.065 Uiso 1 1 d R . . . .
C5 C 0.5590(6) 1.0147(4) 0.1501(4) 0.0342(15) Uani 1 1 d . . . . .
C6 C 0.6773(7) 1.0466(5) 0.1359(5) 0.0492(19) Uani 1 1 d . . . . .
H6 H 0.7321 1.1018 0.1724 0.059 Uiso 1 1 d R . . . .
C7 C 0.7184(7) 1.0014(5) 0.0709(5) 0.050(2) Uani 1 1 d . . . . .
H7 H 0.8007 1.0262 0.0619 0.060 Uiso 1 1 d R . . . .
C8 C 0.5146(6) 1.0654(5) 0.2179(4) 0.0363(15) Uani 1 1 d . . . . .
C9 C 0.4164(7) 1.0189(5) 0.2578(5) 0.0464(18) Uani 1 1 d . . . . .
H9 H 0.3745 0.9527 0.2404 0.056 Uiso 1 1 d R . . . .
C10 C 0.3772(7) 1.0672(5) 0.3221(5) 0.0464(19) Uani 1 1 d . . . . .
H10 H 0.3103 1.0333 0.3499 0.056 Uiso 1 1 d R . . . .
C11 C 0.4329(6) 1.1623(5) 0.3479(4) 0.0376(16) Uani 1 1 d . . . . .
C12 C 0.5301(7) 1.2086(5) 0.3068(4) 0.0431(17) Uani 1 1 d . . . . .
H12 H 0.5702 1.2752 0.3228 0.052 Uiso 1 1 d R . . . .
C13 C 0.5704(6) 1.1615(5) 0.2430(4) 0.0424(17) Uani 1 1 d . . . . .
H13A H 0.6372 1.1956 0.2153 0.051 Uiso 1 1 d R . . . .
C14 C 0.3934(6) 1.2159(5) 0.4186(4) 0.0385(16) Uani 1 1 d . . . . .
H14A H 0.3415 1.1716 0.4500 0.046 Uiso 1 1 d R . . . .
H14B H 0.4620 1.2552 0.4581 0.046 Uiso 1 1 d R . . . .
C19 C 0.6476(7) 0.8328(5) 0.2636(4) 0.0436(18) Uani 1 1 d . . . . .
H19A H 0.5807 0.7928 0.2229 0.052 Uiso 1 1 d R . . . .
H19B H 0.6999 0.8783 0.2334 0.052 Uiso 1 1 d R . . . .
C20 C 0.6044(6) 0.8834(5) 0.3331(4) 0.0393(16) Uani 1 1 d . . . . .
C21 C 0.6684(7) 0.9755(6) 0.3689(5) 0.060(2) Uani 1 1 d . . . . .
H21A H 0.7408 1.0096 0.3469 0.072 Uiso 1 1 d R . . . .
C22 C 0.6267(7) 1.0199(5) 0.4330(5) 0.060(2) Uani 1 1 d . . . . .
H22 H 0.6729 1.0840 0.4568 0.072 Uiso 1 1 d R . . . .
C23 C 0.5223(6) 0.9756(5) 0.4665(4) 0.0391(16) Uani 1 1 d . . . . .
C24 C 0.4601(7) 0.8830(5) 0.4309(5) 0.050(2) Uani 1 1 d . . . . .
H24 H 0.3868 0.8494 0.4521 0.060 Uiso 1 1 d R . . . .
C25 C 0.4995(7) 0.8364(5) 0.3650(5) 0.0490(19) Uani 1 1 d . . . . .
H25 H 0.4537 0.7721 0.3416 0.059 Uiso 1 1 d R . . . .
C26 C 0.9045(10) 0.8495(8) 0.4231(7) 0.110(5) Uani 1 1 d . . . . .
H26A H 0.8775 0.7895 0.4424 0.132 Uiso 1 1 d R . . . .
H26B H 0.8809 0.8913 0.4609 0.132 Uiso 1 1 d R . . . .
C27 C 1.0328(10) 0.8857(10) 0.4292(8) 0.126(5) Uani 1 1 d . U . . .
H27A H 1.0592 0.8349 0.4145 0.189 Uiso 1 1 calc GR . . . .
H27B H 1.0659 0.9159 0.4872 0.189 Uiso 1 1 calc GR . . . .
H27C H 1.0585 0.9301 0.3899 0.189 Uiso 1 1 calc GR . . . .
C28 C 0.4252(6) 0.5923(5) -0.1786(4) 0.0385(16) Uani 1 1 d . . . . .
C29 C 0.3137(6) 0.6125(4) -0.1715(4) 0.0336(15) Uani 1 1 d . . . . .
C30 C 0.2229(6) 0.5823(5) -0.2401(4) 0.0432(18) Uani 1 1 d . . . . .
H30 H 0.2291 0.5447 -0.2914 0.052 Uiso 1 1 d R . . . .
C31 C 0.1237(6) 0.6052(5) -0.2344(4) 0.0478(19) Uani 1 1 d . . . . .
H31 H 0.0619 0.5858 -0.2823 0.057 Uiso 1 1 d R . . . .
C32 C 0.1127(6) 0.6579(5) -0.1593(4) 0.0376(16) Uani 1 1 d . . . . .
C33 C 0.2028(6) 0.6867(5) -0.0903(4) 0.0394(17) Uani 1 1 d . . . . .
H33 H 0.1953 0.7227 -0.0384 0.047 Uiso 1 1 d R . . . .
C34 C 0.3025(6) 0.6647(5) -0.0963(4) 0.0392(17) Uani 1 1 d . . . . .
H34 H 0.3643 0.6848 -0.0483 0.047 Uiso 1 1 d R . . . .
C35 C 0.0015(6) 0.6757(5) -0.1560(5) 0.0428(17) Uani 1 1 d . . . . .
C36 C 0.9622(6) 0.6535(5) 0.1544(5) 0.0422(17) Uani 1 1 d . . . . .
C37 C 1.0760(6) 0.6407(5) 0.1430(4) 0.0356(15) Uani 1 1 d . . . . .
C38 C 1.0693(6) 0.5558(5) 0.0999(4) 0.0400(17) Uani 1 1 d . . . . .
H38 H 0.9926 0.5083 0.0789 0.048 Uiso 1 1 d R . . . .
C39 C 1.1711(6) 0.5387(5) 0.0872(4) 0.0389(16) Uani 1 1 d . . . . .
H39 H 1.1665 0.4792 0.0580 0.047 Uiso 1 1 d R . . . .
C40 C 1.2814(6) 0.6088(5) 0.1170(4) 0.0334(15) Uani 1 1 d . . . . .
C41 C 1.2882(6) 0.6947(5) 0.1588(5) 0.0417(17) Uani 1 1 d . . . . .
H41 H 1.3648 0.7427 0.1787 0.050 Uiso 1 1 d R . . . .
C42 C 1.1858(6) 0.7110(5) 0.1733(4) 0.0433(18) Uani 1 1 d . . . . .
H42 H 1.1901 0.7702 0.2031 0.052 Uiso 1 1 d R . . . .
C43 C 1.3925(6) 0.5898(5) 0.1022(4) 0.0350(15) Uani 1 1 d . . . . .
C44 C 0.3741(6) 0.5704(4) 0.4057(4) 0.0336(15) Uani 1 1 d . . . . .
C45 C 0.2633(5) 0.5884(4) 0.4205(4) 0.0319(14) Uani 1 1 d . . . . .
C46 C 0.1798(6) 0.5794(5) 0.3522(4) 0.0423(17) Uani 1 1 d . . . . .
H46 H 0.1935 0.5632 0.2940 0.051 Uiso 1 1 d R . . . .
C47 C 0.0759(6) 0.5929(5) 0.3676(4) 0.0441(18) Uani 1 1 d . . . . .
H47 H 0.0177 0.5870 0.3202 0.053 Uiso 1 1 d R . . . .
C48 C 0.0552(6) 0.6153(5) 0.4513(4) 0.0350(15) Uani 1 1 d . . . . .
C49 C 0.1397(6) 0.6265(6) 0.5199(4) 0.0476(19) Uani 1 1 d . . . . .
H49 H 0.1256 0.6428 0.5780 0.057 Uiso 1 1 d R . . . .
C50 C 0.2430(6) 0.6130(5) 0.5048(4) 0.0460(19) Uani 1 1 d . . . . .
H50 H 0.3020 0.6209 0.5522 0.055 Uiso 1 1 d R . . . .
C51 C -0.0618(6) 0.6229(5) 0.4641(4) 0.0401(16) Uani 1 1 d . . . . .
O2AA O 0.4160(8) 1.3636(6) 0.3330(5) 0.042(2) Uani 0.6 1 d . . P A 1
O0AA O 0.2202(9) 1.2380(7) 0.3071(5) 0.060(2) Uani 0.6 1 d D U P A 1
O3AA O 0.3427(12) 1.3101(10) 0.3002(8) 0.042(3) Uani 0.4 1 d . . P A 2
C16B C 0.114(2) 1.1398(19) 0.2830(19) 0.085(5) Uani 0.4 1 d D U P A 2
H16A H 0.1424 1.0887 0.2718 0.102 Uiso 0.4 1 calc R . P A 2
H16B H 0.1286 1.1741 0.2343 0.102 Uiso 0.4 1 calc R . P A 2
C1AB C -0.016(2) 1.099(2) 0.2866(18) 0.087(3) Uani 0.4 1 d D U P A 2
H1AA H -0.0335 1.0516 0.3233 0.131 Uiso 0.4 1 calc GR . P A 2
H1AB H -0.0564 1.0720 0.2294 0.131 Uiso 0.4 1 calc GR . P A 2
H1AC H -0.0425 1.1476 0.3094 0.131 Uiso 0.4 1 calc GR . P A 2
O1AA O 0.1845(16) 1.2016(15) 0.3595(15) 0.109(5) Uani 0.4 1 d D U P A 2
C2AA C 1.0606(10) 0.9165(11) 0.1164(7) 0.147(5) Uani 1 1 d . U . . .
H2AA H 1.0897 0.8794 0.0775 0.220 Uiso 1 1 calc GR . . . .
H2AB H 1.0766 0.9068 0.1746 0.220 Uiso 1 1 calc GR . . . .
H2AC H 1.0997 0.9816 0.1118 0.220 Uiso 1 1 calc GR . . . .
C1AA C 0.9529(9) 0.8930(8) 0.0974(6) 0.094(2) Uani 1 1 d . U . . .
H1AD H 0.9302 0.9358 0.1359 0.113 Uiso 1 1 calc R . . . .
H1AE H 0.9176 0.8320 0.1154 0.113 Uiso 1 1 calc R . . . .
C16A C 0.1281(16) 1.1672(14) 0.3346(13) 0.080(4) Uani 0.6 1 d D U P A 1
H16C H 0.1215 1.1844 0.3950 0.096 Uiso 0.6 1 calc R . P A 1
H16D H 0.1427 1.1093 0.3283 0.096 Uiso 0.6 1 calc R . P A 1
C0AA C 0.0173(17) 1.1553(14) 0.2796(13) 0.100(5) Uani 0.6 1 d D U P A 1
H0AA H 0.0199 1.2154 0.2676 0.151 Uiso 0.6 1 calc GR . P A 1
H0AB H -0.0501 1.1274 0.3093 0.151 Uiso 0.6 1 calc GR . P A 1
H0AC H 0.0106 1.1154 0.2262 0.151 Uiso 0.6 1 calc GR . P A 1

loop_
_atom_site_aniso_label
_atom_site_aniso_U_11
_atom_site_aniso_U_22
_atom_site_aniso_U_33
_atom_site_aniso_U_23
_atom_site_aniso_U_13
_atom_site_aniso_U_12
Pb1 0.02632(14) 0.04053(15) 0.02991(12) -0.00067(10) 0.00529(9) 0.01726(10)
Pb2 0.02432(14) 0.04268(15) 0.04024(14) -0.00676(11) 0.00672(10) 0.01555(11)
Pb3 0.02870(14) 0.04828(16) 0.03493(13) 0.00433(11) 0.00977(10) 0.02396(11)
P1 0.0382(10) 0.0421(10) 0.0397(9) -0.0040(7) 0.0084(7) 0.0236(7)
P2 0.0676(15) 0.0730(14) 0.0288(9) 0.0036(9) 0.0104(9) 0.0544(12)
P3 0.0295(10) 0.0398(10) 0.0315(8) -0.0004(7) 0.0071(7) 0.0195(7)
O1 0.035(3) 0.050(3) 0.049(3) -0.016(2) 0.005(2) 0.021(2)
O2 0.076(4) 0.072(4) 0.057(3) 0.029(3) 0.026(3) 0.043(3)
O3 0.0619(14) 0.0806(19) 0.0578(18) 0.0122(15) -0.0087(14) -0.0058(14)
O6 0.032(3) 0.053(3) 0.035(2) -0.004(2) 0.005(2) 0.025(2)
O7 0.038(3) 0.051(3) 0.035(2) -0.006(2) 0.004(2) 0.029(2)
O8 0.046(3) 0.059(3) 0.044(3) 0.016(2) 0.022(2) 0.029(2)
O9 0.047(4) 0.066(4) 0.059(3) -0.007(3) -0.004(3) 0.016(3)
O10 0.049(3) 0.056(3) 0.061(3) -0.012(3) 0.006(3) 0.034(3)
O11 0.031(3) 0.060(3) 0.068(3) -0.021(3) 0.004(2) 0.021(2)
O12 0.036(3) 0.081(4) 0.062(3) -0.015(3) 0.002(3) 0.031(3)
O13 0.046(4) 0.101(5) 0.076(4) -0.039(3) -0.002(3) 0.044(3)
O14 0.030(3) 0.096(5) 0.076(4) -0.030(3) -0.003(3) 0.035(3)
O15 0.032(3) 0.087(4) 0.056(3) -0.021(3) 0.003(2) 0.030(3)
O16 0.024(3) 0.053(3) 0.107(5) -0.011(3) 0.010(3) 0.014(2)
O17 0.042(3) 0.055(3) 0.063(3) 0.000(3) 0.011(3) 0.030(3)
O18 0.036(3) 0.059(3) 0.041(3) -0.003(2) 0.012(2) 0.025(2)
O19 0.030(3) 0.059(3) 0.047(3) 0.002(2) 0.005(2) 0.027(2)
O20 0.032(3) 0.096(4) 0.051(3) -0.011(3) 0.005(2) 0.038(3)
O21 0.043(3) 0.095(4) 0.046(3) -0.012(3) 0.003(2) 0.043(3)
C1 0.054(5) 0.044(4) 0.044(4) 0.000(3) 0.010(3) 0.029(4)
C2 0.045(5) 0.039(4) 0.042(4) 0.001(3) 0.007(3) 0.025(3)
C3 0.054(5) 0.043(5) 0.063(5) -0.013(4) 0.009(4) 0.016(4)
C4 0.047(5) 0.047(5) 0.062(5) -0.009(4) 0.020(4) 0.014(4)
C5 0.039(4) 0.029(4) 0.038(3) -0.002(3) 0.008(3) 0.019(3)
C6 0.040(5) 0.042(4) 0.060(5) -0.009(3) 0.007(4) 0.013(3)
C7 0.044(5) 0.051(5) 0.050(4) -0.016(3) 0.013(3) 0.017(3)
C8 0.039(4) 0.037(4) 0.043(4) 0.010(3) 0.010(3) 0.024(3)
C9 0.050(5) 0.034(4) 0.057(4) 0.005(3) 0.014(4) 0.017(3)
C10 0.048(5) 0.046(4) 0.050(4) 0.006(3) 0.023(4) 0.020(3)
C11 0.045(4) 0.037(4) 0.041(4) 0.007(3) 0.012(3) 0.027(3)
C12 0.049(5) 0.033(4) 0.052(4) -0.003(3) 0.011(3) 0.022(3)
C13 0.045(5) 0.039(4) 0.049(4) 0.007(3) 0.021(3) 0.020(3)
C14 0.048(4) 0.040(4) 0.038(4) 0.004(3) 0.015(3) 0.027(3)
C19 0.061(5) 0.049(4) 0.032(3) 0.001(3) 0.011(3) 0.035(4)
C20 0.047(4) 0.050(4) 0.031(3) -0.003(3) 0.007(3) 0.032(3)
C21 0.048(5) 0.064(5) 0.066(5) -0.012(4) 0.025(4) 0.022(4)
C22 0.057(6) 0.043(5) 0.075(5) -0.017(4) 0.018(4) 0.020(4)
C23 0.041(4) 0.048(4) 0.033(3) -0.006(3) 0.004(3) 0.024(3)
C24 0.061(5) 0.049(5) 0.051(4) 0.002(3) 0.026(4) 0.031(4)
C25 0.057(5) 0.043(4) 0.053(4) 0.002(3) 0.018(4) 0.026(4)
C26 0.087(9) 0.102(9) 0.092(8) -0.004(6) -0.046(7) -0.007(7)
C27 0.073(8) 0.155(11) 0.128(9) -0.004(8) -0.035(7) 0.032(8)
C28 0.035(4) 0.041(4) 0.041(4) -0.002(3) 0.013(3) 0.015(3)
C29 0.024(4) 0.035(4) 0.045(4) 0.006(3) 0.011(3) 0.014(3)
C30 0.036(4) 0.056(5) 0.034(4) -0.014(3) 0.004(3) 0.021(3)
C31 0.031(4) 0.068(5) 0.038(4) -0.011(3) -0.002(3) 0.019(4)
C32 0.032(4) 0.040(4) 0.042(4) 0.000(3) 0.011(3) 0.016(3)
C33 0.033(4) 0.045(4) 0.040(4) -0.007(3) 0.011(3) 0.017(3)
C34 0.030(4) 0.045(4) 0.038(4) -0.001(3) 0.010(3) 0.010(3)
C35 0.032(4) 0.052(5) 0.047(4) 0.001(3) 0.007(3) 0.021(3)
C36 0.031(4) 0.052(5) 0.046(4) -0.003(3) 0.004(3) 0.022(3)
C37 0.025(4) 0.049(4) 0.041(4) 0.005(3) 0.006(3) 0.023(3)
C38 0.026(4) 0.043(4) 0.048(4) 0.002(3) 0.006(3) 0.011(3)
C39 0.031(4) 0.041(4) 0.044(4) 0.000(3) 0.007(3) 0.014(3)
C40 0.028(4) 0.050(4) 0.032(3) 0.008(3) 0.010(3) 0.025(3)
C41 0.028(4) 0.044(4) 0.056(4) 0.004(3) 0.005(3) 0.018(3)
C42 0.031(4) 0.048(4) 0.055(4) -0.008(3) 0.011(3) 0.023(3)
C43 0.034(4) 0.051(4) 0.031(3) 0.005(3) 0.012(3) 0.028(3)
C44 0.023(4) 0.033(4) 0.047(4) -0.001(3) 0.006(3) 0.014(3)
C45 0.023(3) 0.037(4) 0.040(4) 0.004(3) 0.006(3) 0.017(3)
C46 0.037(4) 0.063(5) 0.035(4) -0.003(3) 0.008(3) 0.031(3)
C47 0.038(4) 0.070(5) 0.032(3) 0.006(3) 0.002(3) 0.031(4)
C48 0.032(4) 0.046(4) 0.036(3) -0.002(3) 0.007(3) 0.026(3)
C49 0.036(4) 0.083(6) 0.033(4) -0.002(4) 0.006(3) 0.035(4)
C50 0.034(4) 0.080(6) 0.033(3) -0.001(3) 0.003(3) 0.035(4)
C51 0.031(4) 0.057(5) 0.041(4) 0.003(3) 0.010(3) 0.026(3)
O2AA 0.048(6) 0.050(6) 0.041(5) 0.013(4) 0.015(4) 0.029(4)
O0AA 0.085(4) 0.063(5) 0.038(4) 0.000(3) 0.017(3) 0.037(3)
O3AA 0.046(9) 0.060(9) 0.039(7) 0.021(6) 0.017(6) 0.035(7)
C16B 0.087(3) 0.073(10) 0.095(5) 0.008(5) 0.011(2) 0.032(2)
C1AB 0.086(3) 0.088(4) 0.087(4) 0.013(2) 0.0093(19) 0.032(2)
O1AA 0.085(3) 0.122(10) 0.108(6) -0.018(6) 0.010(2) 0.034(4)
C2AA 0.0696(15) 0.242(12) 0.084(2) 0.063(4) -0.0141(15) -0.002(3)
C1AA 0.0690(15) 0.108(4) 0.0636(15) 0.0225(15) -0.0158(14) -0.013(2)
C16A 0.092(5) 0.078(7) 0.074(6) 0.017(6) 0.027(4) 0.032(3)
C0AA 0.099(5) 0.100(5) 0.102(5) 0.018(2) 0.011(2) 0.036(2)

loop_
_atom_type_symbol
_atom_type_description
_atom_type_scat_dispersion_real
_atom_type_scat_dispersion_imag
_atom_type_scat_source
C C 0.0033 0.0016 'International Tables Vol C Tables 4.2.6.8 and 6.1.1.4'
H H 0.0000 0.0000 'International Tables Vol C Tables 4.2.6.8 and 6.1.1.4'
O O 0.0106 0.0060 'International Tables Vol C Tables 4.2.6.8 and 6.1.1.4'
P P 0.1023 0.0942 'International Tables Vol C Tables 4.2.6.8 and 6.1.1.4'
Pb Pb -3.3944 10.1111 'International Tables Vol C Tables 4.2.6.8 and 6.1.1.4'

loop_
_geom_angle_atom_site_label_1
_geom_angle_atom_site_label_2
_geom_angle_atom_site_label_3
_geom_angle
_geom_angle_site_symmetry_1
_geom_angle_site_symmetry_3
O1 Pb1 O10 127.30(14) . .
O1 Pb1 O17 95.06(16) . 2_765
O11 Pb1 O1 77.80(15) . .
O11 Pb1 O10 49.50(15) . .
O11 Pb1 O17 78.63(17) . 2_765
O11 Pb1 O2AA 84.5(2) . 2_675
O17 Pb1 O10 77.02(16) 2_765 .
O2AA Pb1 O1 113.1(2) 2_675 .
O2AA Pb1 O10 67.2(2) 2_675 .
O2AA Pb1 O17 143.2(2) 2_675 2_765
O3AA Pb1 O1 90.1(4) 2_675 .
O3AA Pb1 O10 87.6(4) 2_675 .
O3AA Pb1 O11 87.5(3) 2_675 .
O3AA Pb1 O17 163.8(4) 2_675 2_765
O2 Pb2 O7 79.88(18) . .
O2 Pb2 O14 90.3(2) . .
O2 Pb2 O16 78.9(2) . 1_455
O7 Pb2 O14 73.25(16) . .
O16 Pb2 O7 86.66(17) 1_455 .
O16 Pb2 O14 158.66(17) 1_455 .
O6 Pb3 O18 123.09(14) 2_676 .
O8 Pb3 O6 78.80(16) . 2_676
O8 Pb3 O18 77.18(16) . .
O8 Pb3 O19 90.16(16) . .
O19 Pb3 O6 78.81(15) . 2_676
O19 Pb3 O18 50.71(14) . .
O1 P1 O3 106.0(3) . .
O1 P1 C1 110.9(3) . .
O2 P1 O1 115.6(3) . .
O2 P1 O3 111.2(3) . .
O2 P1 C1 109.8(3) . .
O3 P1 C1 102.5(4) . .
O6 P2 C14 111.9(3) . .
O6 P2 O2AA 107.7(4) . .
O6 P2 O0AA 115.5(4) . .
O6 P2 O1AA 95.2(8) . .
O2AA P2 C14 105.1(4) . .
O0AA P2 C14 114.4(5) . .
O0AA P2 O2AA 100.7(5) . .
O3AA P2 O6 129.2(6) . .
O3AA P2 C14 113.4(6) . .
O3AA P2 O1AA 102.0(10) . .
O1AA P2 C14 95.6(10) . .
O7 P3 O9 105.2(3) . .
O7 P3 C19 110.0(3) . .
O8 P3 O7 115.2(3) . .
O8 P3 O9 112.8(3) . .
O8 P3 C19 110.4(3) . .
O9 P3 C19 102.4(3) . .
P1 O1 Pb1 134.8(3) . .
P1 O2 Pb2 145.5(3) . .
C1AA O3 P1 124.2(5) . .
P2 O6 Pb3 136.3(3) . 2_676
P3 O7 Pb2 137.8(3) . .
P3 O8 Pb3 138.2(3) . .
C26 O9 P3 128.1(6) . .
C28 O10 Pb1 85.1(4) . .
C28 O11 Pb1 101.8(4) . .
C35 O13 H13 108.8 . .
C36 O14 Pb2 134.2(5) . .
C36 O15 H15 109.8 . .
C43 O16 Pb2 108.4(5) . 1_655
C43 O17 Pb1 111.3(4) . 2_765
C44 O18 Pb3 86.0(4) . .
C44 O19 Pb3 101.4(4) . .
C51 O21 H21 108.5 . .
P1 C1 H1A 108.7 . .
P1 C1 H1B 108.4 . .
H1A C1 H1B 107.7 . .
C2 C1 P1 115.3(5) . .
C2 C1 H1A 108.4 . .
C2 C1 H1B 108.0 . .
C3 C2 C1 120.1(6) . .
C7 C2 C1 123.1(7) . .
C7 C2 C3 116.7(6) . .
C2 C3 H3 118.4 . .
C4 C3 C2 122.2(7) . .
C4 C3 H3 119.5 . .
C3 C4 H4 119.9 . .
C3 C4 C5 121.5(7) . .
C5 C4 H4 118.7 . .
C4 C5 C8 121.5(6) . .
C6 C5 C4 116.5(6) . .
C6 C5 C8 122.0(6) . .
C5 C6 H6 118.2 . .
C5 C6 C7 122.2(7) . .
C7 C6 H6 119.5 . .
C2 C7 C6 120.9(7) . .
C2 C7 H7 119.0 . .
C6 C7 H7 120.1 . .
C9 C8 C5 121.7(6) . .
C13 C8 C5 120.8(6) . .
C13 C8 C9 117.5(6) . .
C8 C9 H9 119.3 . .
C8 C9 C10 120.9(7) . .
C10 C9 H9 119.7 . .
C9 C10 H10 119.5 . .
C11 C10 C9 121.8(7) . .
C11 C10 H10 118.7 . .
C10 C11 C12 116.9(6) . .
C10 C11 C14 122.8(6) . .
C12 C11 C14 120.3(6) . .
C11 C12 H12 118.9 . .
C13 C12 C11 121.9(6) . .
C13 C12 H12 119.2 . .
C8 C13 C12 120.9(6) . .
C8 C13 H13A 119.2 . .
C12 C13 H13A 119.9 . .
P2 C14 H14A 108.7 . .
P2 C14 H14B 108.4 . .
C11 C14 P2 114.9(5) . .
C11 C14 H14A 108.4 . .
C11 C14 H14B 108.6 . .
H14A C14 H14B 107.7 . .
P3 C19 H19A 108.4 . .
P3 C19 H19B 109.1 . .
H19A C19 H19B 107.8 . .
C20 C19 P3 114.1(5) . .
C20 C19 H19A 108.8 . .
C20 C19 H19B 108.5 . .
C21 C20 C19 122.0(7) . .
C21 C20 C25 118.1(6) . .
C25 C20 C19 119.8(6) . .
C20 C21 H21A 119.3 . .
C22 C21 C20 120.6(7) . .
C22 C21 H21A 120.0 . .
C21 C22 H22 119.0 . .
C21 C22 C23 123.0(7) . .
C23 C22 H22 117.9 . .
C22 C23 C23 122.4(8) . 2_676
C22 C23 C24 115.6(6) . .
C24 C23 C23 121.9(8) . 2_676
C23 C24 H24 118.5 . .
C23 C24 C25 122.6(7) . .
C25 C24 H24 118.9 . .
C20 C25 C24 119.9(7) . .
C20 C25 H25 119.8 . .
C24 C25 H25 120.3 . .
O9 C26 H26A 108.0 . .
O9 C26 H26B 107.8 . .
O9 C26 C27 115.1(11) . .
H26A C26 H26B 108.0 . .
C27 C26 H26A 109.1 . .
C27 C26 H26B 108.7 . .
C26 C27 H27A 109.5 . .
C26 C27 H27B 109.5 . .
C26 C27 H27C 109.5 . .
H27A C27 H27B 109.5 . .
H27A C27 H27C 109.5 . .
H27B C27 H27C 109.5 . .
O10 C28 C29 120.3(6) . .
O11 C28 O10 122.0(7) . .
O11 C28 C29 117.7(6) . .
C30 C29 C28 120.8(6) . .
C30 C29 C34 119.4(6) . .
C34 C29 C28 119.7(6) . .
C29 C30 H30 119.7 . .
C31 C30 C29 120.3(6) . .
C31 C30 H30 120.0 . .
C30 C31 H31 120.4 . .
C30 C31 C32 120.4(6) . .
C32 C31 H31 119.2 . .
C31 C32 C35 117.4(6) . .
C33 C32 C31 119.2(7) . .
C33 C32 C35 123.3(6) . .
C32 C33 H33 119.4 . .
C34 C33 C32 120.5(6) . .
C34 C33 H33 120.1 . .
C29 C34 H34 119.7 . .
C33 C34 C29 120.2(6) . .
C33 C34 H34 120.1 . .
O12 C35 O13 122.6(7) . .
O12 C35 C32 123.4(7) . .
O13 C35 C32 114.0(6) . .
O14 C36 O15 123.4(7) . .
O14 C36 C37 122.3(7) . .
O15 C36 C37 114.3(6) . .
C38 C37 C36 117.3(6) . .
C38 C37 C42 120.4(6) . .
C42 C37 C36 122.2(6) . .
C37 C38 H38 119.2 . .
C39 C38 C37 120.6(6) . .
C39 C38 H38 120.2 . .
C38 C39 H39 120.7 . .
C38 C39 C40 119.3(6) . .
C40 C39 H39 119.9 . .
C39 C40 C43 119.0(6) . .
C41 C40 C39 120.0(6) . .
C41 C40 C43 120.9(6) . .
C40 C41 H41 119.3 . .
C42 C41 C40 120.6(6) . .
C42 C41 H41 120.1 . .
C37 C42 H42 120.2 . .
C41 C42 C37 119.0(7) . .
C41 C42 H42 120.8 . .
O16 C43 C40 115.7(6) . .
O17 C43 O16 123.7(7) . .
O17 C43 C40 120.5(6) . .
O18 C44 O19 121.6(6) . .
O18 C44 C45 119.6(6) . .
O19 C44 C45 118.7(6) . .
C46 C45 C44 121.0(6) . .
C46 C45 C50 119.4(6) . .
C50 C45 C44 119.6(6) . .
C45 C46 H46 119.9 . .
C45 C46 C47 120.0(6) . .
C47 C46 H46 120.1 . .
C46 C47 H47 120.3 . .
C46 C47 C48 120.3(6) . .
C48 C47 H47 119.4 . .
C47 C48 C51 117.8(6) . .
C49 C48 C47 119.9(6) . .
C49 C48 C51 122.3(6) . .
C48 C49 H49 119.8 . .
C50 C49 C48 119.9(6) . .
C50 C49 H49 120.3 . .
C45 C50 H50 119.4 . .
C49 C50 C45 120.5(6) . .
C49 C50 H50 120.1 . .
O20 C51 O21 123.0(6) . .
O20 C51 C48 123.0(6) . .
O21 C51 C48 114.0(6) . .
P2 O2AA Pb1 114.7(5) . 2_675
C16A O0AA P2 109.9(10) . .
P2 O3AA Pb1 148.5(8) . 2_675
H16A C16B H16B 107.4 . .
C1AB C16B H16A 108.4 . .
C1AB C16B H16B 108.4 . .
O1AA C16B H16A 108.4 . .
O1AA C16B H16B 108.4 . .
O1AA C16B C1AB 116(2) . .
C16B C1AB H1AA 109.5 . .
C16B C1AB H1AB 109.5 . .
C16B C1AB H1AC 109.5 . .
H1AA C1AB H1AB 109.5 . .
H1AA C1AB H1AC 109.5 . .
H1AB C1AB H1AC 109.5 . .
C16B O1AA P2 135.4(19) . .
H2AA C2AA H2AB 109.5 . .
H2AA C2AA H2AC 109.5 . .
H2AB C2AA H2AC 109.5 . .
C1AA C2AA H2AA 109.5 . .
C1AA C2AA H2AB 109.5 . .
C1AA C2AA H2AC 109.5 . .
O3 C1AA H1AD 105.3 . .
O3 C1AA H1AE 105.3 . .
C2AA C1AA O3 127.8(10) . .
C2AA C1AA H1AD 105.3 . .
C2AA C1AA H1AE 105.3 . .
H1AD C1AA H1AE 106.0 . .
O0AA C16A H16C 110.4 . .
O0AA C16A H16D 110.4 . .
O0AA C16A C0AA 106.9(15) . .
H16C C16A H16D 108.6 . .
C0AA C16A H16C 110.4 . .
C0AA C16A H16D 110.4 . .
C16A C0AA H0AA 109.5 . .
C16A C0AA H0AB 109.5 . .
C16A C0AA H0AC 109.5 . .
H0AA C0AA H0AB 109.5 . .
H0AA C0AA H0AC 109.5 . .
H0AB C0AA H0AC 109.5 . .

loop_
_geom_bond_atom_site_label_1
_geom_bond_atom_site_label_2
_geom_bond_distance
_geom_bond_site_symmetry_2
Pb1 O1 2.511(4) .
Pb1 O10 2.756(5) .
Pb1 O11 2.407(5) .
Pb1 O17 2.718(5) 2_765
Pb1 O2AA 2.464(8) 2_675
Pb1 O3AA 2.228(11) 2_675
Pb2 O2 2.268(5) .
Pb2 O7 2.377(4) .
Pb2 O14 2.717(5) .
Pb2 O16 2.364(5) 1_455
Pb3 O6 2.516(4) 2_676
Pb3 O8 2.312(5) .
Pb3 O18 2.728(5) .
Pb3 O19 2.393(5) .
P1 O1 1.511(5) .
P1 O2 1.486(5) .
P1 O3 1.589(5) .
P1 C1 1.784(7) .
P2 O6 1.495(4) .
P2 C14 1.783(7) .
P2 O2AA 1.644(8) .
P2 O0AA 1.520(9) .
P2 O3AA 1.387(11) .
P2 O1AA 1.669(16) .
P3 O7 1.521(4) .
P3 O8 1.495(5) .
P3 O9 1.584(5) .
P3 C19 1.781(7) .
O3 C1AA 1.369(10) .
O6 Pb3 2.516(4) 2_676
O9 C26 1.334(10) .
O10 C28 1.252(8) .
O11 C28 1.246(8) .
O12 C35 1.214(8) .
O13 H13 0.8500 .
O13 C35 1.317(8) .
O14 C36 1.202(8) .
O15 H15 0.8501 .
O15 C36 1.310(8) .
O16 Pb2 2.364(5) 1_655
O16 C43 1.268(8) .
O17 Pb1 2.718(5) 2_765
O17 C43 1.226(8) .
O18 C44 1.261(7) .
O19 C44 1.275(8) .
O20 C51 1.216(8) .
O21 H21 0.8501 .
O21 C51 1.325(8) .
C1 H1A 0.9601 .
C1 H1B 0.9597 .
C1 C2 1.505(9) .
C2 C3 1.390(10) .
C2 C7 1.385(9) .
C3 H3 0.9600 .
C3 C4 1.377(10) .
C4 H4 0.9599 .
C4 C5 1.387(9) .
C5 C6 1.384(9) .
C5 C8 1.493(9) .
C6 H6 0.9600 .
C6 C7 1.391(10) .
C7 H7 0.9600 .
C8 C9 1.388(9) .
C8 C13 1.386(9) .
C9 H9 0.9598 .
C9 C10 1.397(10) .
C10 H10 0.9600 .
C10 C11 1.374(9) .
C11 C12 1.390(9) .
C11 C14 1.515(8) .
C12 H12 0.9604 .
C12 C13 1.389(9) .
C13 H13A 0.9599 .
C14 H14A 0.9603 .
C14 H14B 0.9602 .
C19 H19A 0.9601 .
C19 H19B 0.9600 .
C19 C20 1.502(9) .
C20 C21 1.380(10) .
C20 C25 1.381(10) .
C21 H21A 0.9600 .
C21 C22 1.379(10) .
C22 H22 0.9604 .
C22 C23 1.379(10) .
C23 C23 1.470(12) 2_676
C23 C24 1.382(9) .
C24 H24 0.9601 .
C24 C25 1.400(9) .
C25 H25 0.9597 .
C26 H26A 0.9597 .
C26 H26B 0.9599 .
C26 C27 1.445(15) .
C27 H27A 0.9600 .
C27 H27B 0.9600 .
C27 H27C 0.9600 .
C28 C29 1.504(9) .
C29 C30 1.389(9) .
C29 C34 1.394(9) .
C30 H30 0.9598 .
C30 C31 1.379(10) .
C31 H31 0.9602 .
C31 C32 1.394(9) .
C32 C33 1.390(9) .
C32 C35 1.475(10) .
C33 H33 0.9605 .
C33 C34 1.377(9) .
C34 H34 0.9597 .
C36 C37 1.485(9) .
C37 C38 1.378(9) .
C37 C42 1.389(9) .
C38 H38 0.9600 .
C38 C39 1.377(9) .
C39 H39 0.9597 .
C39 C40 1.391(9) .
C40 C41 1.384(9) .
C40 C43 1.508(9) .
C41 H41 0.9598 .
C41 C42 1.383(9) .
C42 H42 0.9604 .
C44 C45 1.496(9) .
C45 C46 1.380(9) .
C45 C50 1.397(9) .
C46 H46 0.9599 .
C46 C47 1.383(9) .
C47 H47 0.9600 .
C47 C48 1.383(9) .
C48 C49 1.382(9) .
C48 C51 1.491(9) .
C49 H49 0.9602 .
C49 C50 1.375(9) .
C50 H50 0.9594 .
O2AA Pb1 2.463(8) 2_675
O0AA C16A 1.390(19) .
O3AA Pb1 2.228(11) 2_675
C16B H16A 0.9700 .
C16B H16B 0.9700 .
C16B C1AB 1.49(2) .
C16B O1AA 1.44(3) .
C1AB H1AA 0.9600 .
C1AB H1AB 0.9600 .
C1AB H1AC 0.9600 .
C2AA H2AA 0.9600 .
C2AA H2AB 0.9600 .
C2AA H2AC 0.9600 .
C2AA C1AA 1.227(14) .
C1AA H1AD 0.9700 .
C1AA H1AE 0.9700 .
C16A H16C 0.9700 .
C16A H16D 0.9700 .
C16A C0AA 1.485(19) .
C0AA H0AA 0.9600 .
C0AA H0AB 0.9600 .
C0AA H0AC 0.9600 .
